data_7152531
loop_
_publ_author_name
'Wang, Kun-Yan'
'Chen, Chen'
'Liu, Jin-Fang'
'Wang, Qin'
'Chang, Jin'
'Zhu, Hong-Jun'
'Li, Chong'

_publ_section_title
;
 Novel multifunctional organic semiconductor materials based on
 4,8-substituted 1,5-naphthyridine: synthesis, single crystal structures,
 opto-electrical properties and quantum chemistry calculation.
;
_journal_issue 33
_journal_name_full 'Organic &amp; biomolecular chemistry'
_journal_page_first 6693
_journal_page_last 6704
_journal_paper_doi 10.1039/c2ob25926e
_journal_volume 10
_journal_year 2012
_chemical_formula_moiety 'C25 H27 N'
_chemical_formula_sum 'C25 H27 N'
_chemical_formula_weight 341.48
_chemical_melting_point 459
_chemical_name_common 4,8-bis(9,9-dibutyl-9H-fluoren-2-yl)-1,5-naphthyridine
_chemical_name_systematic
;
?
;
_space_group_IT_number 14
_symmetry_cell_setting monoclinic
_symmetry_space_group_name_Hall '-P 2yn'
_symmetry_space_group_name_H-M 'P 1 21/n 1'
_atom_sites_solution_hydrogens geom
_atom_sites_solution_primary direct
_atom_sites_solution_secondary difmap
_audit_creation_method SHELXL-97
_cell_angle_alpha 90.00
_cell_angle_beta 96.87(3)
_cell_angle_gamma 90.00
_cell_formula_units_Z 4
_cell_length_a 8.9420(18)
_cell_length_b 10.249(2)
_cell_length_c 21.626(4)
_cell_measurement_reflns_used 25
_cell_measurement_temperature 293(2)
_cell_measurement_theta_max 12
_cell_measurement_theta_min 9
_cell_volume 1967.7(7)
_computing_structure_refinement 'SHELXL-97 (Sheldrick, 1997)'
_computing_structure_solution 'SHELXS-97 (Sheldrick, 1990)'
_diffrn_ambient_temperature 293(2)
_diffrn_measured_fraction_theta_full 0.999
_diffrn_measured_fraction_theta_max 0.999
_diffrn_measurement_device_type 'Nonius CAD4'
_diffrn_measurement_method \w/2\q
_diffrn_radiation_monochromator graphite
_diffrn_radiation_source 'fine-focus sealed tube'
_diffrn_radiation_type MoK\a
_diffrn_radiation_wavelength 0.71073
_diffrn_reflns_av_R_equivalents 0.0396
_diffrn_reflns_av_sigmaI/netI 0.0690
_diffrn_reflns_limit_h_max 10
_diffrn_reflns_limit_h_min 0
_diffrn_reflns_limit_k_max 12
_diffrn_reflns_limit_k_min 0
_diffrn_reflns_limit_l_max 25
_diffrn_reflns_limit_l_min -26
_diffrn_reflns_number 3852
_diffrn_reflns_theta_full 25.35
_diffrn_reflns_theta_max 25.35
_diffrn_reflns_theta_min 1.90
_diffrn_standards_decay_% 1
_diffrn_standards_interval_count 200
_diffrn_standards_interval_time 2h
_diffrn_standards_number 3
_exptl_absorpt_coefficient_mu 0.066
_exptl_absorpt_correction_T_max 0.9934
_exptl_absorpt_correction_T_min 0.9869
_exptl_absorpt_correction_type psi-scan
_exptl_crystal_colour colourless
_exptl_crystal_density_diffrn 1.153
_exptl_crystal_density_method 'not measured'
_exptl_crystal_description block
_exptl_crystal_F_000 736
_exptl_crystal_size_max 0.20
_exptl_crystal_size_mid 0.20
_exptl_crystal_size_min 0.10
_refine_diff_density_max 0.170
_refine_diff_density_min -0.181
_refine_diff_density_rms 0.042
_refine_ls_extinction_method none
_refine_ls_goodness_of_fit_ref 1.005
_refine_ls_hydrogen_treatment constr
_refine_ls_matrix_type full
_refine_ls_number_parameters 235
_refine_ls_number_reflns 3607
_refine_ls_number_restraints 0
_refine_ls_restrained_S_all 1.005
_refine_ls_R_factor_all 0.1535
_refine_ls_R_factor_gt 0.0766
_refine_ls_shift/su_max 0.000
_refine_ls_shift/su_mean 0.000
_refine_ls_structure_factor_coef Fsqd
_refine_ls_weighting_details 'calc w=1/[\s^2^(Fo^2^)+(0.0750P)^2^+0.6000P] where P=(Fo^2^+2Fc^2^)/3'
_refine_ls_weighting_scheme calc
_refine_ls_wR_factor_gt 0.1626
_refine_ls_wR_factor_ref 0.1974
_reflns_number_gt 1846
_reflns_number_total 3607
_reflns_threshold_expression >2sigma(I)
_cod_data_source_file c2ob25926e.txt
_cod_data_source_block X
_cod_depositor_comments
;
The following automatic conversions were performed:

'_chemical_melting_point' value '459k' was changed to '459' - the
value should be numeric and without a unit
designator.

'_symmetry_cell_setting' value 'Monoclinic' changed to
'monoclinic' according to
/home/saulius/struct/CIF-dictionaries/cif_core.dic dictionary named
'cif_core.dic' version 2.4.1 from 2010-06-29.

Automatic conversion script
Id: cif_fix_values 1891 2012-01-12 08:04:46Z andrius 
;
_cod_original_sg_symbol_H-M P21/N
_cod_database_code 7152531

loop_
_symmetry_equiv_pos_as_xyz
'x, y, z'
'-x+1/2, y+1/2, -z+1/2'
'-x, -y, -z'
'x-1/2, -y-1/2, z-1/2'

loop_
_atom_site_label
_atom_site_type_symbol
_atom_site_fract_x
_atom_site_fract_y
_atom_site_fract_z
_atom_site_U_iso_or_equiv
_atom_site_adp_type
_atom_site_occupancy
_atom_site_symmetry_multiplicity
_atom_site_calc_flag
_atom_site_refinement_flags
N N 0.3947(3) 0.6539(3) 0.48441(14) 0.0535(8) Uani 1 1 d .
C1 C 0.8967(5) 0.5767(5) 0.8665(2) 0.0992(16) Uani 1 1 d .
H1A H 0.8480 0.5685 0.9035 0.149 Uiso 1 1 calc R
H1B H 0.8417 0.6371 0.8384 0.149 Uiso 1 1 calc R
H1C H 0.9976 0.6081 0.8773 0.149 Uiso 1 1 calc R
C2 C 0.9013(5) 0.4461(5) 0.8356(2) 0.0824(13) Uani 1 1 d .
H2A H 0.7988 0.4147 0.8257 0.099 Uiso 1 1 calc R
H2B H 0.9539 0.3853 0.8649 0.099 Uiso 1 1 calc R
C3 C 0.9767(4) 0.4457(4) 0.77662(17) 0.0604(10) Uani 1 1 d .
H3A H 0.9255 0.5078 0.7475 0.072 Uiso 1 1 calc R
H3B H 1.0799 0.4749 0.7865 0.072 Uiso 1 1 calc R
C4 C 0.9769(4) 0.3141(4) 0.74545(18) 0.0607(10) Uani 1 1 d .
H4A H 0.8731 0.2885 0.7334 0.073 Uiso 1 1 calc R
H4B H 1.0205 0.2514 0.7760 0.073 Uiso 1 1 calc R
C5 C 1.0610(3) 0.3033(3) 0.68788(16) 0.0512(9) Uani 1 1 d .
C6 C 1.0470(4) 0.1622(3) 0.66307(18) 0.0607(10) Uani 1 1 d .
H6A H 1.0897 0.1042 0.6960 0.073 Uiso 1 1 calc R
H6B H 0.9407 0.1414 0.6544 0.073 Uiso 1 1 calc R
C7 C 1.1209(4) 0.1326(4) 0.60525(18) 0.0668(11) Uani 1 1 d .
H7A H 1.0646 0.1757 0.5699 0.080 Uiso 1 1 calc R
H7B H 1.2220 0.1684 0.6103 0.080 Uiso 1 1 calc R
C8 C 1.1294(5) -0.0108(4) 0.5916(2) 0.0764(12) Uani 1 1 d .
H8A H 1.0284 -0.0469 0.5866 0.092 Uiso 1 1 calc R
H8B H 1.1860 -0.0540 0.6269 0.092 Uiso 1 1 calc R
C9 C 1.2030(5) -0.0391(4) 0.5337(2) 0.0935(15) Uani 1 1 d .
H9A H 1.2055 -0.1317 0.5271 0.140 Uiso 1 1 calc R
H9B H 1.3039 -0.0055 0.5387 0.140 Uiso 1 1 calc R
H9C H 1.1462 0.0018 0.4984 0.140 Uiso 1 1 calc R
C10 C 1.2268(4) 0.3393(3) 0.70177(17) 0.0529(9) Uani 1 1 d .
C11 C 1.3354(4) 0.2821(4) 0.74424(19) 0.0676(11) Uani 1 1 d .
H11A H 1.3102 0.2144 0.7697 0.081 Uiso 1 1 calc R
C12 C 1.4835(5) 0.3278(4) 0.7482(2) 0.0774(13) Uani 1 1 d .
H12A H 1.5570 0.2910 0.7771 0.093 Uiso 1 1 calc R
C13 C 1.5217(4) 0.4262(5) 0.7102(2) 0.0749(12) Uani 1 1 d .
H13A H 1.6213 0.4539 0.7130 0.090 Uiso 1 1 calc R
C14 C 1.4149(4) 0.4848(4) 0.66771(19) 0.0656(11) Uani 1 1 d .
H14A H 1.4413 0.5516 0.6420 0.079 Uiso 1 1 calc R
C15 C 1.2650(4) 0.4410(3) 0.66440(16) 0.0512(9) Uani 1 1 d .
C16 C 1.1278(4) 0.4844(3) 0.62544(16) 0.0510(9) Uani 1 1 d .
C17 C 1.1039(4) 0.5844(3) 0.58295(16) 0.0538(9) Uani 1 1 d .
H17A H 1.1839 0.6355 0.5734 0.065 Uiso 1 1 calc R
C18 C 0.9613(4) 0.6076(3) 0.55504(16) 0.0558(9) Uani 1 1 d .
H18A H 0.9450 0.6767 0.5271 0.067 Uiso 1 1 calc R
C19 C 0.8380(4) 0.5300(3) 0.56727(16) 0.0524(9) Uani 1 1 d .
C20 C 0.8645(4) 0.4259(4) 0.60944(16) 0.0530(9) Uani 1 1 d .
H20A H 0.7856 0.3719 0.6175 0.064 Uiso 1 1 calc R
C21 C 1.0085(3) 0.4040(3) 0.63889(15) 0.0468(8) Uani 1 1 d .
C22 C 0.6853(4) 0.5671(3) 0.53784(15) 0.0495(9) Uani 1 1 d .
C23 C 0.6457(4) 0.6954(4) 0.53336(17) 0.0593(10) Uani 1 1 d .
H23A H 0.7159 0.7585 0.5480 0.071 Uiso 1 1 calc R
C24 C 0.5025(4) 0.7342(4) 0.50733(18) 0.0635(10) Uani 1 1 d .
H24A H 0.4815 0.8231 0.5060 0.076 Uiso 1 1 calc R
C25 C 0.4290(3) 0.5247(3) 0.48670(14) 0.0464(8) Uani 1 1 d .

loop_
_atom_site_aniso_label
_atom_site_aniso_U_11
_atom_site_aniso_U_22
_atom_site_aniso_U_33
_atom_site_aniso_U_23
_atom_site_aniso_U_13
_atom_site_aniso_U_12
N 0.0528(17) 0.0437(16) 0.0633(19) 0.0063(15) 0.0036(14) 0.0068(14)
C1 0.079(3) 0.135(5) 0.085(3) -0.032(3) 0.016(3) 0.003(3)
C2 0.075(3) 0.112(4) 0.062(3) -0.003(3) 0.012(2) -0.002(3)
C3 0.051(2) 0.074(3) 0.056(2) -0.002(2) 0.0022(17) 0.0043(19)
C4 0.057(2) 0.064(2) 0.062(2) 0.007(2) 0.0100(18) -0.0014(19)
C5 0.0406(18) 0.061(2) 0.051(2) 0.0039(18) 0.0036(15) 0.0016(16)
C6 0.056(2) 0.055(2) 0.071(3) 0.008(2) 0.0050(19) 0.0000(18)
C7 0.066(2) 0.066(3) 0.067(3) -0.009(2) 0.002(2) 0.008(2)
C8 0.070(3) 0.074(3) 0.083(3) -0.008(2) 0.000(2) 0.007(2)
C9 0.079(3) 0.085(3) 0.116(4) -0.027(3) 0.011(3) 0.005(3)
C10 0.048(2) 0.048(2) 0.062(2) -0.0024(18) 0.0046(17) 0.0098(16)
C11 0.058(2) 0.066(3) 0.076(3) 0.004(2) -0.002(2) 0.002(2)
C12 0.060(3) 0.084(3) 0.083(3) -0.016(3) -0.012(2) 0.013(2)
C13 0.045(2) 0.090(3) 0.089(3) -0.014(3) 0.002(2) 0.003(2)
C14 0.053(2) 0.071(3) 0.076(3) -0.019(2) 0.020(2) -0.004(2)
C15 0.0431(19) 0.053(2) 0.057(2) -0.0116(18) 0.0041(16) -0.0052(16)
C16 0.0468(19) 0.053(2) 0.052(2) -0.0045(17) 0.0025(16) -0.0020(17)
C17 0.046(2) 0.052(2) 0.065(2) 0.0073(19) 0.0084(17) -0.0056(17)
C18 0.058(2) 0.054(2) 0.057(2) 0.0133(18) 0.0121(18) 0.0030(18)
C19 0.052(2) 0.055(2) 0.050(2) 0.0046(18) 0.0062(16) 0.0104(18)
C20 0.0419(19) 0.067(2) 0.052(2) 0.0051(19) 0.0127(15) 0.0019(17)
C21 0.0384(17) 0.057(2) 0.0457(19) -0.0027(16) 0.0079(14) -0.0039(16)
C22 0.051(2) 0.051(2) 0.048(2) -0.0010(16) 0.0095(16) 0.0028(17)
C23 0.054(2) 0.051(2) 0.072(3) -0.0039(19) 0.0026(18) 0.0044(18)
C24 0.069(2) 0.048(2) 0.070(3) -0.0023(19) -0.003(2) 0.017(2)
C25 0.0482(19) 0.048(2) 0.0442(19) 0.0052(16) 0.0099(15) 0.0072(16)

loop_
_atom_type_symbol
_atom_type_description
_atom_type_scat_dispersion_real
_atom_type_scat_dispersion_imag
_atom_type_scat_source
C C 0.0033 0.0016 'International Tables Vol C Tables 4.2.6.8 and 6.1.1.4'
H H 0.0000 0.0000 'International Tables Vol C Tables 4.2.6.8 and 6.1.1.4'
N N 0.0061 0.0033 'International Tables Vol C Tables 4.2.6.8 and 6.1.1.4'

loop_
_geom_angle_atom_site_label_1
_geom_angle_atom_site_label_2
_geom_angle_atom_site_label_3
_geom_angle
_geom_angle_site_symmetry_1
_geom_angle_site_symmetry_3
C24 N C25 116.3(3) . .
C2 C1 H1A 109.5 . .
C2 C1 H1B 109.5 . .
H1A C1 H1B 109.5 . .
C2 C1 H1C 109.5 . .
H1A C1 H1C 109.5 . .
H1B C1 H1C 109.5 . .
C1 C2 C3 114.6(4) . .
C1 C2 H2A 108.6 . .
C3 C2 H2A 108.6 . .
C1 C2 H2B 108.6 . .
C3 C2 H2B 108.6 . .
H2A C2 H2B 107.6 . .
C4 C3 C2 113.8(3) . .
C4 C3 H3A 108.8 . .
C2 C3 H3A 108.8 . .
C4 C3 H3B 108.8 . .
C2 C3 H3B 108.8 . .
H3A C3 H3B 107.7 . .
C3 C4 C5 117.0(3) . .
C3 C4 H4A 108.0 . .
C5 C4 H4A 108.0 . .
C3 C4 H4B 108.0 . .
C5 C4 H4B 108.0 . .
H4A C4 H4B 107.3 . .
C21 C5 C10 100.7(3) . .
C21 C5 C4 112.2(3) . .
C10 C5 C4 112.5(3) . .
C21 C5 C6 113.0(3) . .
C10 C5 C6 109.4(3) . .
C4 C5 C6 108.8(3) . .
C7 C6 C5 116.8(3) . .
C7 C6 H6A 108.1 . .
C5 C6 H6A 108.1 . .
C7 C6 H6B 108.1 . .
C5 C6 H6B 108.1 . .
H6A C6 H6B 107.3 . .
C8 C7 C6 113.3(3) . .
C8 C7 H7A 108.9 . .
C6 C7 H7A 108.9 . .
C8 C7 H7B 108.9 . .
C6 C7 H7B 108.9 . .
H7A C7 H7B 107.7 . .
C7 C8 C9 112.8(4) . .
C7 C8 H8A 109.0 . .
C9 C8 H8A 109.0 . .
C7 C8 H8B 109.0 . .
C9 C8 H8B 109.0 . .
H8A C8 H8B 107.8 . .
C8 C9 H9A 109.5 . .
C8 C9 H9B 109.5 . .
H9A C9 H9B 109.5 . .
C8 C9 H9C 109.5 . .
H9A C9 H9C 109.5 . .
H9B C9 H9C 109.5 . .
C11 C10 C15 120.1(3) . .
C11 C10 C5 128.1(3) . .
C15 C10 C5 111.7(3) . .
C10 C11 C12 118.9(4) . .
C10 C11 H11A 120.5 . .
C12 C11 H11A 120.5 . .
C13 C12 C11 120.8(4) . .
C13 C12 H12A 119.6 . .
C11 C12 H12A 119.6 . .
C12 C13 C14 121.2(4) . .
C12 C13 H13A 119.4 . .
C14 C13 H13A 119.4 . .
C13 C14 C15 118.3(4) . .
C13 C14 H14A 120.9 . .
C15 C14 H14A 120.9 . .
C10 C15 C14 120.7(3) . .
C10 C15 C16 108.3(3) . .
C14 C15 C16 131.0(4) . .
C17 C16 C21 120.9(3) . .
C17 C16 C15 131.3(3) . .
C21 C16 C15 107.8(3) . .
C18 C17 C16 119.2(3) . .
C18 C17 H17A 120.4 . .
C16 C17 H17A 120.4 . .
C17 C18 C19 121.9(3) . .
C17 C18 H18A 119.0 . .
C19 C18 H18A 119.0 . .
C20 C19 C18 118.4(3) . .
C20 C19 C22 123.2(3) . .
C18 C19 C22 118.3(3) . .
C21 C20 C19 119.8(3) . .
C21 C20 H20A 120.1 . .
C19 C20 H20A 120.1 . .
C20 C21 C16 119.8(3) . .
C20 C21 C5 128.7(3) . .
C16 C21 C5 111.4(3) . .
C23 C22 C25 115.9(3) . 3_666
C23 C22 C19 119.7(3) . .
C25 C22 C19 124.4(3) 3_666 .
C22 C23 C24 121.5(4) . .
C22 C23 H23A 119.2 . .
C24 C23 H23A 119.2 . .
N C24 C23 124.7(3) . .
N C24 H24A 117.7 . .
C23 C24 H24A 117.7 . .
N C25 C25 123.2(4) . 3_666
N C25 C22 118.4(3) . 3_666
C25 C25 C22 118.4(4) 3_666 3_666

loop_
_geom_bond_atom_site_label_1
_geom_bond_atom_site_label_2
_geom_bond_distance
_geom_bond_site_symmetry_2
N C24 1.318(4) .
N C25 1.359(4) .
C1 C2 1.499(6) .
C1 H1A 0.9600 .
C1 H1B 0.9600 .
C1 H1C 0.9600 .
C2 C3 1.512(5) .
C2 H2A 0.9700 .
C2 H2B 0.9700 .
C3 C4 1.508(5) .
C3 H3A 0.9700 .
C3 H3B 0.9700 .
C4 C5 1.534(5) .
C4 H4A 0.9700 .
C4 H4B 0.9700 .
C5 C21 1.513(4) .
C5 C10 1.522(4) .
C5 C6 1.542(5) .
C6 C7 1.513(5) .
C6 H6A 0.9700 .
C6 H6B 0.9700 .
C7 C8 1.503(5) .
C7 H7A 0.9700 .
C7 H7B 0.9700 .
C8 C9 1.511(6) .
C8 H8A 0.9700 .
C8 H8B 0.9700 .
C9 H9A 0.9600 .
C9 H9B 0.9600 .
C9 H9C 0.9600 .
C10 C11 1.384(5) .
C10 C15 1.387(5) .
C11 C12 1.398(5) .
C11 H11A 0.9300 .
C12 C13 1.370(6) .
C12 H12A 0.9300 .
C13 C14 1.381(5) .
C13 H13A 0.9300 .
C14 C15 1.407(5) .
C14 H14A 0.9300 .
C15 C16 1.472(5) .
C16 C17 1.376(5) .
C16 C21 1.405(4) .
C17 C18 1.365(4) .
C17 H17A 0.9300 .
C18 C19 1.410(5) .
C18 H18A 0.9300 .
C19 C20 1.405(5) .
C19 C22 1.485(5) .
C20 C21 1.385(4) .
C20 H20A 0.9300 .
C22 C23 1.362(4) .
C22 C25 1.443(4) 3_666
C23 C24 1.394(5) .
C23 H23A 0.9300 .
C24 H24A 0.9300 .
C25 C25 1.423(6) 3_666
C25 C22 1.443(4) 3_666

loop_
_geom_torsion_atom_site_label_1
_geom_torsion_atom_site_label_2
_geom_torsion_atom_site_label_3
_geom_torsion_atom_site_label_4
_geom_torsion
_geom_torsion_site_symmetry_1
_geom_torsion_site_symmetry_4
C1 C2 C3 C4 -178.7(3) . .
C2 C3 C4 C5 -175.8(3) . .
C3 C4 C5 C21 -53.9(4) . .
C3 C4 C5 C10 58.8(4) . .
C3 C4 C5 C6 -179.7(3) . .
C21 C5 C6 C7 53.6(4) . .
C10 C5 C6 C7 -57.8(4) . .
C4 C5 C6 C7 178.9(3) . .
C5 C6 C7 C8 168.4(3) . .
C6 C7 C8 C9 179.8(3) . .
C21 C5 C10 C11 178.9(4) . .
C4 C5 C10 C11 59.3(5) . .
C6 C5 C10 C11 -61.8(5) . .
C21 C5 C10 C15 -2.5(4) . .
C4 C5 C10 C15 -122.1(3) . .
C6 C5 C10 C15 116.7(3) . .
C15 C10 C11 C12 -0.6(6) . .
C5 C10 C11 C12 177.9(3) . .
C10 C11 C12 C13 -1.0(6) . .
C11 C12 C13 C14 1.3(6) . .
C12 C13 C14 C15 0.0(6) . .
C11 C10 C15 C14 1.9(5) . .
C5 C10 C15 C14 -176.8(3) . .
C11 C10 C15 C16 -178.5(3) . .
C5 C10 C15 C16 2.8(4) . .
C13 C14 C15 C10 -1.6(5) . .
C13 C14 C15 C16 178.9(4) . .
C10 C15 C16 C17 176.9(4) . .
C14 C15 C16 C17 -3.5(6) . .
C10 C15 C16 C21 -1.9(4) . .
C14 C15 C16 C21 177.7(3) . .
C21 C16 C17 C18 1.9(5) . .
C15 C16 C17 C18 -176.7(3) . .
C16 C17 C18 C19 -1.6(5) . .
C17 C18 C19 C20 -0.1(5) . .
C17 C18 C19 C22 176.3(3) . .
C18 C19 C20 C21 1.6(5) . .
C22 C19 C20 C21 -174.7(3) . .
C19 C20 C21 C16 -1.3(5) . .
C19 C20 C21 C5 176.6(3) . .
C17 C16 C21 C20 -0.5(5) . .
C15 C16 C21 C20 178.5(3) . .
C17 C16 C21 C5 -178.7(3) . .
C15 C16 C21 C5 0.3(4) . .
C10 C5 C21 C20 -176.8(3) . .
C4 C5 C21 C20 -56.9(5) . .
C6 C5 C21 C20 66.6(4) . .
C10 C5 C21 C16 1.3(4) . .
C4 C5 C21 C16 121.1(3) . .
C6 C5 C21 C16 -115.3(3) . .
C20 C19 C22 C23 136.8(4) . .
C18 C19 C22 C23 -39.4(5) . .
C20 C19 C22 C25 -42.5(5) . 3_666
C18 C19 C22 C25 141.2(3) . 3_666
C25 C22 C23 C24 0.8(5) 3_666 .
C19 C22 C23 C24 -178.6(3) . .
C25 N C24 C23 -0.3(5) . .
C22 C23 C24 N -0.8(6) . .
C24 N C25 C25 1.4(6) . 3_666
C24 N C25 C22 -180.0(3) . 3_666
